data_7108989
loop_
_publ_author_name
'Kimberly M. Lincoln'
'Paulina Gonzalez'
'Timothy E. Richardson'
'David A. Julovich'
'Ryker Saunders'
'James W.Simpkins'
'Kayla N. Green'

_publ_section_title
;
 A potent antioxidant small molecule aimed at targeting metal-based
 oxidative stress in neurodegenerative disorders
;
_journal_name_full Chem.Commun.
_journal_page_first 2712
_journal_paper_doi 10.1039/c2cc36808k
_journal_volume 49
_journal_year 2013
_chemical_absolute_configuration unk
_chemical_formula_moiety 'C11 H18 Cl2 Cu N4 O5'
_chemical_formula_sum 'C11 H18 Cl2 Cu N4 O5'
_chemical_formula_weight 423.76
_space_group_crystal_system monoclinic
_space_group_IT_number 14
_space_group_name_Hall '-P 2ybc'
_space_group_name_H-M_alt 'P 1 21/c 1'
_symmetry_cell_setting monoclinic
_symmetry_Int_Tables_number 14
_symmetry_space_group_name_Hall '-P 2ybc'
_symmetry_space_group_name_H-M 'P 1 21/c 1'
_atom_sites_solution_hydrogens geom
_atom_sites_solution_primary direct
_atom_sites_solution_secondary difmap
_audit_creation_date 2012-09-06
_audit_creation_method
;
Olex2 1.1
(compiled 2011.11.01 svn.r2039, GUI svn.r3906)
;
_cell_angle_alpha 90.00
_cell_angle_beta 122.113(19)
_cell_angle_gamma 90.00
_cell_formula_units_Z 4
_cell_length_a 11.454(5)
_cell_length_b 8.985(4)
_cell_length_c 18.166(6)
_cell_measurement_reflns_used 8766
_cell_measurement_temperature 220
_cell_measurement_theta_max 27.668
_cell_measurement_theta_min 2.346
_cell_volume 1583.5(12)
_computing_molecular_graphics
;
O. V. Dolomanov, L. J. Bourhis, R. J. Gildea, J. A. K. Howard and H. Puschmann,
OLEX2: a complete structure solution, refinement and analysis program.
J. Appl. Cryst. (2009). 42, 339-341.
;
_computing_publication_material
;
O. V. Dolomanov, L. J. Bourhis, R. J. Gildea, J. A. K. Howard and H. Puschmann,
OLEX2: a complete structure solution, refinement and analysis program.
J. Appl. Cryst. (2009). 42, 339-341.
;
_computing_structure_refinement
;
XL, G.M. Sheldrick, Acta Cryst.
(2008). A64, 112-122
;
_computing_structure_solution 'SHELXS-97 (Sheldrick, 2008)'
_diffrn_ambient_temperature 220
_diffrn_measured_fraction_theta_full 0.985
_diffrn_measured_fraction_theta_max 0.985
_diffrn_measurement_device_type 'Smart 100'
_diffrn_measurement_method multi-scan
_diffrn_radiation_monochromator Parallel,graphite
_diffrn_radiation_type 'MO K\a'
_diffrn_radiation_wavelength 0.71073
_diffrn_reflns_av_R_equivalents 0.0255
_diffrn_reflns_av_unetI/netI 0.0201
_diffrn_reflns_limit_h_max 14
_diffrn_reflns_limit_h_min -14
_diffrn_reflns_limit_k_max 11
_diffrn_reflns_limit_k_min -11
_diffrn_reflns_limit_l_max 22
_diffrn_reflns_limit_l_min -23
_diffrn_reflns_number 13671
_diffrn_reflns_theta_full 27.62
_diffrn_reflns_theta_max 27.62
_diffrn_reflns_theta_min 2.10
_diffrn_source 'fine-focus sealed tube'
_diffrn_source_current 40.0
_diffrn_source_power 1.6
_diffrn_source_target Mo
_diffrn_source_type NLCS
_diffrn_source_voltage 40.0
_exptl_absorpt_coefficient_mu 1.747
_exptl_absorpt_correction_T_max 0.7456
_exptl_absorpt_correction_T_min 0.6196
_exptl_absorpt_correction_type multi-scan
_exptl_absorpt_process_details
;
SADABS-2008/1 (Bruker,2008) was used for absorption correction.
R(int) was 0.0649 before and 0.0290 after correction.
The Ratio of minimum to maximum transmission is 0.8310.
The \l/2 correction factor is 0.0015.
;
_exptl_crystal_colour 'clear blue'
_exptl_crystal_colour_lustre clear
_exptl_crystal_colour_primary blue
_exptl_crystal_density_diffrn 1.777
_exptl_crystal_density_method 'not measured'
_exptl_crystal_description block
_exptl_crystal_F_000 872
_exptl_crystal_size_max 0.5
_exptl_crystal_size_mid 0.4
_exptl_crystal_size_min 0.3
_refine_diff_density_max 0.433
_refine_diff_density_min -0.432
_refine_diff_density_rms 0.062
_refine_ls_extinction_method none
_refine_ls_goodness_of_fit_ref 1.024
_refine_ls_hydrogen_treatment constr
_refine_ls_matrix_type full
_refine_ls_number_parameters 283
_refine_ls_number_reflns 3617
_refine_ls_number_restraints 292
_refine_ls_restrained_S_all 1.109
_refine_ls_R_factor_all 0.0277
_refine_ls_R_factor_gt 0.0245
_refine_ls_shift/su_max 0.001
_refine_ls_shift/su_mean 0.000
_refine_ls_structure_factor_coef Fsqd
_refine_ls_weighting_details 'calc w=1/[\s^2^(Fo^2^)+(0.0325P)^2^+1.0702P] where P=(Fo^2^+2Fc^2^)/3'
_refine_ls_weighting_scheme calc
_refine_ls_wR_factor_gt 0.0638
_refine_ls_wR_factor_ref 0.0660
_reflns_number_gt 3283
_reflns_number_total 3617
_reflns_threshold_expression >2sigma(I)
_cod_data_source_file c2cc36808k.txt
_cod_data_source_block data
_cod_depositor_comments
;
The following automatic conversions were performed:

'_diffrn_source_target' value 'MO' changed to 'Mo' according to the
built-in table from CIF Core dictionary named 'cif_core.dic' version
2.4.1 from 2010-06-29.

Automatic conversion script
Id: cif_fix_values 1715 2011-07-08 13:25:40Z adriana 
;
_cod_original_cell_volume 1583.5(11)
_cod_original_sg_symbol_H-M 'P 21/c 1 1'
_cod_database_code 7108989

loop_
_space_group_symop_id
_space_group_symop_operation_xyz
1 'x, y, z'
2 '-x, y+1/2, -z+1/2'
3 '-x, -y, -z'
4 'x, -y-1/2, z-1/2'

loop_
_atom_site_label
_atom_site_type_symbol
_atom_site_fract_x
_atom_site_fract_y
_atom_site_fract_z
_atom_site_U_iso_or_equiv
_atom_site_adp_type
_atom_site_occupancy
_atom_site_symmetry_multiplicity
_atom_site_calc_flag
_atom_site_refinement_flags
_atom_site_disorder_assembly
_atom_site_disorder_group
Cu1 Cu 0.63176(2) 0.18741(2) 0.147745(14) 0.02223(8) Uani 1 1 d . . .
Cl1 Cl 0.51318(5) -0.01374(5) 0.14134(4) 0.03643(13) Uani 1 1 d . . .
O9 O 0.7259(2) 0.77553(17) 0.03032(12) 0.0518(5) Uani 1 1 d . . .
H9 H 0.7682 0.7654 0.0058 0.078 Uiso 1 1 d R . .
N1 N 0.83548(16) 0.16702(18) 0.26471(11) 0.0285(3) Uani 1 1 d . . .
H1 H 0.8500 0.0865 0.2980 0.034 Uiso 1 1 d R . .
N2 N 0.59229(16) 0.32766(17) 0.22329(10) 0.0259(3) Uani 1 1 d . . .
H2 H 0.5162 0.2971 0.2217 0.031 Uiso 1 1 d R . .
N3 N 0.65610(14) 0.37596(16) 0.10562(9) 0.0211(3) Uani 1 1 d . . .
N4 N 0.72688(15) 0.10770(17) 0.08492(10) 0.0249(3) Uani 1 1 d . . .
H4 H 0.6778 0.0314 0.0499 0.030 Uiso 1 1 d R . .
C1 C 0.8462(2) 0.2991(2) 0.31537(13) 0.0326(4) Uani 1 1 d . . .
H1A H 0.8606 0.3881 0.2900 0.039 Uiso 1 1 calc R . .
H1B H 0.9244 0.2889 0.3754 0.039 Uiso 1 1 calc R . .
C2 C 0.7125(2) 0.3129(2) 0.31383(13) 0.0339(4) Uani 1 1 d . . .
H2A H 0.7006 0.2247 0.3409 0.041 Uiso 1 1 calc R . .
H2B H 0.7174 0.4003 0.3477 0.041 Uiso 1 1 calc R . .
C3 C 0.5695(2) 0.4816(2) 0.18892(13) 0.0277(4) Uani 1 1 d . . .
H3A H 0.6128 0.5521 0.2375 0.033 Uiso 1 1 calc R . .
H3B H 0.4704 0.5025 0.1546 0.033 Uiso 1 1 calc R . .
C4 C 0.62937(17) 0.5031(2) 0.13260(11) 0.0225(3) Uani 1 1 d . . .
C5 C 0.71283(17) 0.37774(19) 0.05696(11) 0.0210(3) Uani 1 1 d . . .
C6 C 0.7359(2) 0.2266(2) 0.03142(12) 0.0261(4) Uani 1 1 d . . .
H6A H 0.6666 0.2086 -0.0300 0.031 Uiso 1 1 calc R . .
H6B H 0.8270 0.2237 0.0387 0.031 Uiso 1 1 calc R . .
C7 C 0.8633(2) 0.0516(2) 0.15469(14) 0.0333(4) Uani 1 1 d . . .
H7A H 0.9240 0.0417 0.1322 0.040 Uiso 1 1 calc R . .
H7B H 0.8525 -0.0471 0.1733 0.040 Uiso 1 1 calc R . .
C8 C 0.9286(2) 0.1568(2) 0.23208(14) 0.0330(4) Uani 1 1 d . . .
H8A H 1.0187 0.1187 0.2777 0.040 Uiso 1 1 calc R . .
H8B H 0.9416 0.2553 0.2144 0.040 Uiso 1 1 calc R . .
C9 C 0.7416(2) 0.5092(2) 0.03111(12) 0.0260(4) Uani 1 1 d . . .
H9A H 0.7832 0.5099 -0.0017 0.031 Uiso 1 1 calc R . .
C10 C 0.7070(2) 0.6418(2) 0.05506(12) 0.0295(4) Uani 1 1 d . . .
C11 C 0.6528(2) 0.6386(2) 0.10837(12) 0.0277(4) Uani 1 1 d . . .
H11 H 0.6330 0.7274 0.1270 0.033 Uiso 1 1 calc R . .
Cl3 Cl 0.14880(5) 0.28333(6) 0.11709(3) 0.03221(12) Uani 1 1 d D . .
O1 O 0.0952(9) 0.2310(12) 0.0339(4) 0.066(3) Uani 0.364(12) 1 d PDU A 1
O2 O 0.2812(9) 0.3437(18) 0.1478(7) 0.075(4) Uani 0.364(12) 1 d PDU A 1
O3 O 0.0643(11) 0.3946(12) 0.1226(8) 0.076(5) Uani 0.364(12) 1 d PDU A 1
O4 O 0.1579(16) 0.1679(14) 0.1737(8) 0.091(5) Uani 0.364(12) 1 d PDU A 1
O1' O 0.038(3) 0.300(4) 0.0313(11) 0.048(9) Uani 0.078(10) 1 d PDU A 2
O2' O 0.262(3) 0.382(4) 0.1412(16) 0.040(9) Uani 0.078(10) 1 d PDU A 2
O3' O 0.043(3) 0.377(3) 0.1156(15) 0.027(7) Uani 0.078(10) 1 d PDU A 2
O4' O 0.187(3) 0.176(2) 0.1808(11) 0.034(8) Uani 0.078(10) 1 d PDU A 2
O1" O 0.0544(6) 0.1884(8) 0.0461(4) 0.089(2) Uani 0.560(9) 1 d PDU A 3
O2" O 0.2792(4) 0.2615(6) 0.1235(3) 0.0485(12) Uani 0.560(9) 1 d PDU A 3
O3" O 0.1134(9) 0.4330(6) 0.0960(4) 0.116(3) Uani 0.560(9) 1 d PDU A 3
O4" O 0.1571(7) 0.2450(9) 0.1931(3) 0.0721(19) Uani 0.560(9) 1 d PDU A 3

loop_
_atom_site_aniso_label
_atom_site_aniso_U_11
_atom_site_aniso_U_22
_atom_site_aniso_U_33
_atom_site_aniso_U_23
_atom_site_aniso_U_13
_atom_site_aniso_U_12
Cu1 0.02260(12) 0.02189(12) 0.02663(13) -0.00268(8) 0.01607(10) -0.00442(8)
Cl1 0.0408(3) 0.0295(2) 0.0505(3) -0.0084(2) 0.0319(2) -0.0140(2)
O9 0.1032(15) 0.0227(7) 0.0595(11) 0.0020(7) 0.0636(11) -0.0025(8)
N1 0.0273(8) 0.0312(8) 0.0286(8) 0.0033(6) 0.0161(7) 0.0007(6)
N2 0.0256(7) 0.0312(8) 0.0290(8) -0.0016(6) 0.0199(7) -0.0035(6)
N3 0.0215(7) 0.0227(7) 0.0212(7) -0.0019(6) 0.0128(6) -0.0011(6)
N4 0.0270(7) 0.0204(7) 0.0302(8) -0.0052(6) 0.0172(7) -0.0038(6)
C1 0.0282(9) 0.0430(11) 0.0225(9) -0.0037(8) 0.0107(8) -0.0013(8)
C2 0.0383(11) 0.0438(12) 0.0255(10) -0.0001(8) 0.0209(9) 0.0013(9)
C3 0.0295(9) 0.0295(9) 0.0326(10) -0.0023(7) 0.0221(8) 0.0017(7)
C4 0.0197(8) 0.0263(9) 0.0210(8) -0.0023(6) 0.0104(7) 0.0017(6)
C5 0.0202(7) 0.0247(8) 0.0180(8) -0.0021(6) 0.0101(6) -0.0011(6)
C6 0.0323(9) 0.0252(9) 0.0291(9) -0.0044(7) 0.0218(8) -0.0027(7)
C7 0.0334(10) 0.0302(10) 0.0402(11) 0.0017(8) 0.0222(9) 0.0082(8)
C8 0.0234(9) 0.0425(11) 0.0330(10) 0.0019(8) 0.0148(8) 0.0042(8)
C9 0.0334(9) 0.0274(9) 0.0225(8) -0.0014(7) 0.0185(8) -0.0035(7)
C10 0.0418(11) 0.0233(9) 0.0254(9) 0.0015(7) 0.0193(8) -0.0016(8)
C11 0.0345(10) 0.0234(9) 0.0272(9) -0.0007(7) 0.0177(8) 0.0038(7)
Cl3 0.0272(2) 0.0428(3) 0.0275(2) 0.00124(19) 0.01514(19) 0.00186(19)
O1 0.059(5) 0.107(7) 0.036(3) -0.030(3) 0.030(3) -0.038(5)
O2 0.036(4) 0.115(9) 0.076(7) -0.002(6) 0.030(4) -0.024(5)
O3 0.049(5) 0.052(5) 0.111(8) -0.034(5) 0.031(4) 0.003(4)
O4 0.077(7) 0.092(8) 0.118(9) 0.069(7) 0.062(7) 0.016(6)
O1' 0.048(11) 0.060(12) 0.033(10) -0.006(7) 0.019(7) -0.001(7)
O2' 0.030(13) 0.070(15) 0.017(10) 0.003(9) 0.011(9) -0.028(11)
O3' 0.014(8) 0.022(9) 0.032(9) 0.001(7) 0.004(6) -0.002(6)
O4' 0.042(13) 0.028(12) 0.018(11) 0.012(8) 0.007(8) 0.006(9)
O1" 0.058(3) 0.139(6) 0.071(3) -0.057(3) 0.036(3) -0.044(3)
O2" 0.0348(16) 0.078(3) 0.043(2) 0.0044(19) 0.0274(16) 0.0024(18)
O3" 0.193(7) 0.092(4) 0.097(4) 0.043(3) 0.100(4) 0.092(4)
O4" 0.067(3) 0.127(6) 0.044(2) 0.006(3) 0.044(2) -0.016(4)

loop_
_atom_type_symbol
_atom_type_description
_atom_type_scat_dispersion_real
_atom_type_scat_dispersion_imag
_atom_type_scat_source
C C 0.0033 0.0016 'International Tables Vol C Tables 4.2.6.8 and 6.1.1.4'
H H 0.0000 0.0000 'International Tables Vol C Tables 4.2.6.8 and 6.1.1.4'
Cl Cl 0.1484 0.1585 'International Tables Vol C Tables 4.2.6.8 and 6.1.1.4'
Cu Cu 0.3201 1.2651 'International Tables Vol C Tables 4.2.6.8 and 6.1.1.4'
N N 0.0061 0.0033 'International Tables Vol C Tables 4.2.6.8 and 6.1.1.4'
O O 0.0106 0.0060 'International Tables Vol C Tables 4.2.6.8 and 6.1.1.4'

loop_
_geom_angle_atom_site_label_1
_geom_angle_atom_site_label_2
_geom_angle_atom_site_label_3
_geom_angle
N1 Cu1 Cl1 106.91(5)
N2 Cu1 Cl1 100.69(5)
N2 Cu1 N1 84.44(7)
N3 Cu1 Cl1 154.20(5)
N3 Cu1 N1 98.89(6)
N3 Cu1 N2 81.87(6)
N3 Cu1 N4 81.79(6)
N4 Cu1 Cl1 100.07(5)
N4 Cu1 N1 84.49(7)
N4 Cu1 N2 158.57(6)
C10 O9 H9 109.3
Cu1 N1 H1 116.3
C1 N1 Cu1 103.52(12)
C1 N1 H1 107.8
C1 N1 C8 117.78(16)
C8 N1 Cu1 104.04(12)
C8 N1 H1 107.8
Cu1 N2 H2 109.9
C2 N2 Cu1 106.09(12)
C2 N2 H2 108.7
C3 N2 Cu1 109.77(11)
C3 N2 H2 108.7
C3 N2 C2 113.64(15)
C4 N3 Cu1 119.42(12)
C4 N3 C5 120.88(15)
C5 N3 Cu1 119.34(12)
Cu1 N4 H4 109.7
C6 N4 Cu1 110.53(11)
C6 N4 H4 108.7
C7 N4 Cu1 105.64(12)
C7 N4 H4 108.9
C7 N4 C6 113.33(15)
N1 C1 H1A 110.1
N1 C1 H1B 110.1
N1 C1 C2 107.86(16)
H1A C1 H1B 108.4
C2 C1 H1A 110.1
C2 C1 H1B 110.1
N2 C2 C1 111.02(16)
N2 C2 H2A 109.4
N2 C2 H2B 109.4
C1 C2 H2A 109.4
C1 C2 H2B 109.4
H2A C2 H2B 108.0
N2 C3 H3A 109.4
N2 C3 H3B 109.4
N2 C3 C4 111.19(14)
H3A C3 H3B 108.0
C4 C3 H3A 109.4
C4 C3 H3B 109.4
N3 C4 C3 114.28(15)
N3 C4 C11 121.22(16)
C11 C4 C3 124.49(16)
N3 C5 C6 114.65(15)
N3 C5 C9 121.42(16)
C9 C5 C6 123.88(15)
N4 C6 C5 111.30(14)
N4 C6 H6A 109.4
N4 C6 H6B 109.4
C5 C6 H6A 109.4
C5 C6 H6B 109.4
H6A C6 H6B 108.0
N4 C7 H7A 109.5
N4 C7 H7B 109.5
N4 C7 C8 110.86(16)
H7A C7 H7B 108.1
C8 C7 H7A 109.5
C8 C7 H7B 109.5
N1 C8 C7 107.81(16)
N1 C8 H8A 110.1
N1 C8 H8B 110.1
C7 C8 H8A 110.1
C7 C8 H8B 110.1
H8A C8 H8B 108.5
C5 C9 H9A 121.1
C5 C9 C10 117.88(16)
C10 C9 H9A 121.1
O9 C10 C9 122.53(17)
O9 C10 C11 117.35(18)
C9 C10 C11 120.11(17)
C4 C11 C10 118.35(17)
C4 C11 H11 120.8
C10 C11 H11 120.8
O1 Cl3 O2 108.9(5)
O1 Cl3 O3 113.1(7)
O1 Cl3 O4 111.2(7)
O1 Cl3 O1' 37.3(14)
O1 Cl3 O2' 110.4(10)
O1 Cl3 O3' 107.1(10)
O1 Cl3 O4' 115.9(10)
O1 Cl3 O1" 29.7(3)
O1 Cl3 O2" 83.2(4)
O1 Cl3 O3" 97.6(5)
O2 Cl3 O3 109.1(6)
O2 Cl3 O4 110.0(7)
O2 Cl3 O2' 15.6(18)
O2 Cl3 O3' 119.4(15)
O2 Cl3 O1" 135.8(6)
O2 Cl3 O2" 34.7(6)
O3 Cl3 O2' 94.9(17)
O3 Cl3 O3' 10.3(15)
O3 Cl3 O1" 105.2(6)
O3 Cl3 O2" 142.7(5)
O4 Cl3 O3 104.5(6)
O4 Cl3 O2' 121.4(15)
O4 Cl3 O3' 100.0(15)
O4 Cl3 O1" 86.9(7)
O4 Cl3 O2" 99.6(7)
O1' Cl3 O2 123.2(15)
O1' Cl3 O3 75.7(17)
O1' Cl3 O4 123.7(16)
O1' Cl3 O2' 114.5(19)
O1' Cl3 O3' 70.3(17)
O1' Cl3 O1" 42.5(14)
O1' Cl3 O2" 113.2(15)
O2' Cl3 O3' 105.1(11)
O2' Cl3 O1" 139.9(10)
O2' Cl3 O2" 47.9(15)
O4' Cl3 O2 98.3(16)
O4' Cl3 O3 110.5(16)
O4' Cl3 O4 11.8(17)
O4' Cl3 O1' 134.3(19)
O4' Cl3 O2' 110.1(11)
O4' Cl3 O3' 107.6(10)
O4' Cl3 O1" 95.0(11)
O4' Cl3 O2" 89.3(14)
O4' Cl3 O3" 144.5(11)
O1" Cl3 O3' 95.8(12)
O1" Cl3 O2" 104.1(3)
O2" Cl3 O3' 152.7(14)
O3" Cl3 O2 80.4(7)
O3" Cl3 O3 40.4(5)
O3" Cl3 O4 142.9(6)
O3" Cl3 O1' 68.4(15)
O3" Cl3 O2' 64.9(16)
O3" Cl3 O3' 47.6(14)
O3" Cl3 O1" 110.7(4)
O3" Cl3 O2" 106.8(4)
O4" Cl3 O1 140.2(4)
O4" Cl3 O2 102.2(6)
O4" Cl3 O3 78.1(6)
O4" Cl3 O4 32.3(6)
O4" Cl3 O1' 132.8(14)
O4" Cl3 O2' 106.2(10)
O4" Cl3 O3' 77.1(11)
O4" Cl3 O4' 33.4(11)
O4" Cl3 O1" 111.6(4)
O4" Cl3 O2" 111.5(3)
O4" Cl3 O3" 111.8(4)
Cl3 O1' O3' 56.7(11)
Cl3 O3' O1' 53.1(9)

loop_
_geom_bond_atom_site_label_1
_geom_bond_atom_site_label_2
_geom_bond_distance
Cu1 Cl1 2.2264(9)
Cu1 N1 2.1730(19)
Cu1 N2 2.0821(16)
Cu1 N3 1.9392(16)
Cu1 N4 2.0796(16)
O9 H9 0.8193
O9 C10 1.340(2)
N1 H1 0.9000
N1 C1 1.466(3)
N1 C8 1.473(3)
N2 H2 0.9001
N2 C2 1.487(3)
N2 C3 1.483(2)
N3 C4 1.341(2)
N3 C5 1.347(2)
N4 H4 0.9001
N4 C6 1.484(2)
N4 C7 1.482(2)
C1 H1A 0.9800
C1 H1B 0.9800
C1 C2 1.522(3)
C2 H2A 0.9800
C2 H2B 0.9800
C3 H3A 0.9800
C3 H3B 0.9800
C3 C4 1.516(2)
C4 C11 1.369(3)
C5 C6 1.503(2)
C5 C9 1.375(2)
C6 H6A 0.9800
C6 H6B 0.9800
C7 H7A 0.9800
C7 H7B 0.9800
C7 C8 1.520(3)
C8 H8A 0.9800
C8 H8B 0.9800
C9 H9A 0.9400
C9 C10 1.396(3)
C10 C11 1.401(3)
C11 H11 0.9400
Cl3 O1 1.376(5)
Cl3 O2 1.416(6)
Cl3 O3 1.432(6)
Cl3 O4 1.425(7)
Cl3 O1' 1.401(14)
Cl3 O2' 1.434(12)
Cl3 O3' 1.464(12)
Cl3 O4' 1.390(11)
Cl3 O1" 1.441(4)
Cl3 O2" 1.448(3)
Cl3 O3" 1.398(5)
Cl3 O4" 1.376(4)
O1' O3' 1.65(3)

loop_
_geom_torsion_atom_site_label_1
_geom_torsion_atom_site_label_2
_geom_torsion_atom_site_label_3
_geom_torsion_atom_site_label_4
_geom_torsion
Cu1 N1 C1 C2 45.94(17)
Cu1 N1 C8 C7 -43.44(17)
Cu1 N2 C2 C1 38.10(19)
Cu1 N2 C3 C4 -20.02(18)
Cu1 N3 C4 C3 -5.1(2)
Cu1 N3 C4 C11 176.18(14)
Cu1 N3 C5 C6 7.1(2)
Cu1 N3 C5 C9 -175.07(13)
Cu1 N4 C6 C5 16.36(17)
Cu1 N4 C7 C8 -41.48(18)
Cl1 Cu1 N1 C1 -120.14(12)
Cl1 Cu1 N1 C8 116.19(12)
Cl1 Cu1 N2 C2 96.97(12)
Cl1 Cu1 N2 C3 -139.85(11)
Cl1 Cu1 N3 C4 92.54(16)
Cl1 Cu1 N3 C5 -94.21(15)
Cl1 Cu1 N4 C6 143.54(11)
Cl1 Cu1 N4 C7 -93.51(12)
O9 C10 C11 C4 178.33(18)
N1 Cu1 N2 C2 -9.23(12)
N1 Cu1 N2 C3 113.95(12)
N1 Cu1 N3 C4 -88.24(14)
N1 Cu1 N3 C5 85.01(13)
N1 Cu1 N4 C6 -110.22(12)
N1 Cu1 N4 C7 12.73(12)
N1 C1 C2 N2 -59.5(2)
N2 Cu1 N1 C1 -20.63(12)
N2 Cu1 N1 C8 -144.30(13)
N2 Cu1 N3 C4 -5.22(13)
N2 Cu1 N3 C5 168.03(14)
N2 Cu1 N4 C6 -51.0(2)
N2 Cu1 N4 C7 71.9(2)
N2 C3 C4 N3 17.0(2)
N2 C3 C4 C11 -164.33(17)
N3 Cu1 N1 C1 60.21(13)
N3 Cu1 N1 C8 -63.45(13)
N3 Cu1 N2 C2 -109.06(12)
N3 Cu1 N2 C3 14.12(12)
N3 Cu1 N4 C6 -10.39(11)
N3 Cu1 N4 C7 112.56(12)
N3 C4 C11 C10 -0.6(3)
N3 C5 C6 N4 -15.6(2)
N3 C5 C9 C10 -1.6(3)
N4 Cu1 N1 C1 140.99(12)
N4 Cu1 N1 C8 17.32(12)
N4 Cu1 N2 C2 -68.4(2)
N4 Cu1 N2 C3 54.7(2)
N4 Cu1 N3 C4 -171.31(14)
N4 Cu1 N3 C5 1.94(13)
N4 C7 C8 N1 59.9(2)
C1 N1 C8 C7 -157.28(16)
C2 N2 C3 C4 98.60(18)
C3 N2 C2 C1 -82.6(2)
C3 C4 C11 C10 -179.16(17)
C4 N3 C5 C6 -179.70(15)
C4 N3 C5 C9 -1.9(3)
C5 N3 C4 C3 -178.27(15)
C5 N3 C4 C11 3.0(3)
C5 C9 C10 O9 -177.36(19)
C5 C9 C10 C11 3.9(3)
C6 N4 C7 C8 79.7(2)
C6 C5 C9 C10 176.02(17)
C7 N4 C6 C5 -102.00(17)
C8 N1 C1 C2 160.07(17)
C9 C5 C6 N4 166.65(17)
C9 C10 C11 C4 -2.9(3)
O1 Cl3 O1' O3' 170(3)
O1 Cl3 O3' O1' -6.4(19)
O2 Cl3 O1' O3' -112.9(19)
O2 Cl3 O3' O1' 117.8(17)
O3 Cl3 O1' O3' -9.2(18)
O3 Cl3 O3' O1' 120(8)
O4 Cl3 O1' O3' 89(2)
O4 Cl3 O3' O1' -122.4(17)
O2' Cl3 O1' O3' -98.1(15)
O2' Cl3 O3' O1' 111(2)
O4' Cl3 O1' O3' 96(2)
O4' Cl3 O3' O1' -132(2)
O1" Cl3 O1' O3' 124(2)
O1" Cl3 O3' O1' -34.5(16)
O2" Cl3 O1' O3' -150.8(14)
O2" Cl3 O3' O1' 102(2)
O3" Cl3 O1' O3' -51.1(16)
O3" Cl3 O3' O1' 78.3(17)
O4" Cl3 O1' O3' 49(2)
O4" Cl3 O3' O1' -145.3(17)
